data_1549704
loop_
_publ_author_name
'Moaven, Shiva'
'Yu, Jingze'
'Vega, Maythe'
'Unruh, Daniel K.'
'Cozzolino, Anthony F.'

_publ_section_title
;
 Self-assembled reversed bilayers directed by pnictogen bonding to form
 vesicles in solution.
;
_journal_issue 64
_journal_name_full 'Chemical communications (Cambridge, England)'
_journal_page_first 8849
_journal_page_last 8852
_journal_paper_doi 10.1039/c8cc05187a
_journal_volume 54
_journal_year 2018
_chemical_formula_sum 'C14 H26 N O4 Sb'
_chemical_formula_weight 394.11
_space_group_IT_number 61
_space_group_name_Hall '-P 2ac 2ab'
_space_group_name_H-M_alt 'P b c a'
_symmetry_cell_setting orthorhombic
_symmetry_Int_Tables_number 61
_symmetry_space_group_name_Hall '-P 2ac 2ab'
_symmetry_space_group_name_H-M 'P b c a'
_atom_sites_solution_hydrogens geom
_atom_sites_solution_primary dual
_atom_sites_solution_secondary difmap
_audit_creation_date 2018-02-21T14:10:31-00:00
_audit_creation_method 'WinGX routine CIF_UPDATE'
_audit_update_record
;
2018-05-16 deposited with the CCDC.
2018-07-18 downloaded from the CCDC.
;
_cell_angle_alpha 90
_cell_angle_beta 90
_cell_angle_gamma 90
_cell_formula_units_Z 8
_cell_length_a 8.0941(3)
_cell_length_b 43.971(2)
_cell_length_c 8.3622(5)
_cell_measurement_reflns_used 9891
_cell_measurement_temperature 100(2)
_cell_measurement_theta_max 27.12
_cell_measurement_theta_min 2.52
_cell_volume 2976.2(2)
_computing_cell_refinement 'Bruker SAINT'
_computing_data_collection 'Bruker APEX2'
_computing_data_reduction 'Bruker SAINT'
_computing_structure_refinement 'SHELXL-2016/6 (Sheldrick, 2016)'
_computing_structure_solution 'SHELXT 2014/5 (Sheldrick, 2014)'
_diffrn_ambient_temperature 100(2)
_diffrn_measured_fraction_theta_full 0.999
_diffrn_measured_fraction_theta_max 0.921
_diffrn_measurement_device_type 'Bruker APEX-II CCD'
_diffrn_measurement_method '\w scans'
_diffrn_radiation_monochromator graphite
_diffrn_radiation_source 'fine-focus sealed tube'
_diffrn_radiation_type MoK\a
_diffrn_radiation_wavelength 0.71073
_diffrn_reflns_av_R_equivalents 0.0313
_diffrn_reflns_av_unetI/netI 0.0277
_diffrn_reflns_Laue_measured_fraction_full 0.999
_diffrn_reflns_Laue_measured_fraction_max 0.921
_diffrn_reflns_limit_h_max 10
_diffrn_reflns_limit_h_min -10
_diffrn_reflns_limit_k_max 55
_diffrn_reflns_limit_k_min -56
_diffrn_reflns_limit_l_max 10
_diffrn_reflns_limit_l_min -10
_diffrn_reflns_number 33512
_diffrn_reflns_point_group_measured_fraction_full 0.999
_diffrn_reflns_point_group_measured_fraction_max 0.921
_diffrn_reflns_theta_full 25.242
_diffrn_reflns_theta_max 27.895
_diffrn_reflns_theta_min 1.853
_exptl_absorpt_coefficient_mu 1.867
_exptl_absorpt_correction_T_max 0.0202
_exptl_absorpt_correction_T_min 0.0051
_exptl_absorpt_correction_type multi-scan
_exptl_absorpt_process_details SADABS
_exptl_crystal_colour colourless
_exptl_crystal_density_diffrn 1.759
_exptl_crystal_description plate
_exptl_crystal_F_000 1600
_exptl_crystal_size_max 0.48
_exptl_crystal_size_mid 0.45
_exptl_crystal_size_min 0.016
_refine_diff_density_max 1.281
_refine_diff_density_min -2.032
_refine_diff_density_rms 0.136
_refine_ls_extinction_method none
_refine_ls_goodness_of_fit_ref 1.134
_refine_ls_hydrogen_treatment constr
_refine_ls_matrix_type full
_refine_ls_number_parameters 260
_refine_ls_number_reflns 3274
_refine_ls_number_restraints 321
_refine_ls_restrained_S_all 1.087
_refine_ls_R_factor_all 0.0413
_refine_ls_R_factor_gt 0.0394
_refine_ls_shift/su_max 0.003
_refine_ls_shift/su_mean 0
_refine_ls_structure_factor_coef Fsqd
_refine_ls_weighting_details 'w=1/[\s^2^(Fo^2^)+(0.0464P)^2^+13.9763P] where P=(Fo^2^+2Fc^2^)/3'
_refine_ls_weighting_scheme calc
_refine_ls_wR_factor_gt 0.1081
_refine_ls_wR_factor_ref 0.1093
_reflns_number_gt 3063
_reflns_number_total 3274
_reflns_threshold_expression 'I > 2\s(I)'
_cod_data_source_file c8cc05187a2.cif
_cod_data_source_block 1
_cod_depositor_comments 'Adding full bibliography for 1549704.cif.'
_cod_original_cell_volume 2976.2(3)
_cod_database_code 1549704
_shelx_estimated_absorpt_t_min 0.468
_shelx_estimated_absorpt_t_max 0.971

loop_
_symmetry_equiv_pos_as_xyz
'x, y, z'
'-x+1/2, -y, z+1/2'
'-x, y+1/2, -z+1/2'
'x+1/2, -y+1/2, -z'
'-x, -y, -z'
'x-1/2, y, -z-1/2'
'x, -y-1/2, z-1/2'
'-x-1/2, y-1/2, z'

loop_
_atom_site_label
_atom_site_type_symbol
_atom_site_fract_x
_atom_site_fract_y
_atom_site_fract_z
_atom_site_U_iso_or_equiv
_atom_site_adp_type
_atom_site_occupancy
_atom_site_calc_flag
_atom_site_disorder_assembly
_atom_site_disorder_group
Sb1 Sb 0.69754(3) 0.75413(2) 0.51410(3) 0.02311(12) Uani 0.9849(9) d A .
Sb2 Sb 0.979(3) 0.7444(4) 0.492(2) 0.02311(12) Uani 0.0151(9) d A 3
O1 O 0.6924(4) 0.72728(6) 0.7196(4) 0.0273(6) Uani 1 d . .
O2 O 0.9068(4) 0.73248(7) 0.4548(4) 0.0294(6) Uani 1 d . .
O3 O 0.5881(4) 0.72116(6) 0.3939(4) 0.0282(6) Uani 1 d . .
O4 O 0.5867(4) 0.63421(7) 0.6598(5) 0.0423(8) Uani 1 d . .
N1 N 0.8109(5) 0.65295(9) 0.5388(5) 0.0304(8) Uani 1 d . .
H1 H 0.9029 0.6475 0.4906 0.037 Uiso 1 calc . .
C1 C 0.7760(6) 0.69870(9) 0.7084(5) 0.0287(9) Uani 1 d . .
H1A H 0.7243 0.684 0.783 0.034 Uiso 1 calc . .
H1B H 0.8928 0.7013 0.7405 0.034 Uiso 1 calc . .
C2 C 0.8939(5) 0.70067(10) 0.4234(5) 0.0290(8) Uani 1 d . .
H2A H 1.0033 0.691 0.4383 0.035 Uiso 1 calc A 3
H2B H 0.8598 0.6975 0.3109 0.035 Uiso 1 calc A 3
C3 C 0.6037(5) 0.69067(9) 0.4543(5) 0.0273(8) Uani 1 d . .
H3A H 0.5912 0.6761 0.3649 0.033 Uiso 1 calc . .
H3B H 0.5142 0.6867 0.5322 0.033 Uiso 1 calc . .
C4 C 0.7687(5) 0.68565(10) 0.5343(5) 0.0261(8) Uani 1 d . .
C5 C 0.7225(5) 0.63069(10) 0.6093(6) 0.0298(9) Uani 1 d . .
C6A C 0.815(2) 0.6002(3) 0.595(2) 0.026(3) Uani 0.49(2) d B 1
H6AA H 0.8749 0.5996 0.4922 0.031 Uiso 0.49(2) calc B 1
H6AB H 0.8979 0.5988 0.6823 0.031 Uiso 0.49(2) calc B 1
C7A C 0.700(2) 0.5733(3) 0.606(2) 0.027(3) Uani 0.49(2) d B 1
H7AA H 0.6436 0.5709 0.5015 0.033 Uiso 0.49(2) calc B 1
H7AB H 0.6148 0.5776 0.6872 0.033 Uiso 0.49(2) calc B 1
C8A C 0.787(2) 0.5434(3) 0.648(2) 0.026(3) Uani 0.49(2) d B 1
H8AA H 0.8939 0.5428 0.5915 0.032 Uiso 0.49(2) calc B 1
H8AB H 0.8103 0.5435 0.7642 0.032 Uiso 0.49(2) calc B 1
C9A C 0.693(2) 0.5144(3) 0.609(2) 0.029(3) Uani 0.49(2) d B 1
H9AA H 0.6415 0.5167 0.5019 0.035 Uiso 0.49(2) calc B 1
H9AB H 0.6025 0.5118 0.6875 0.035 Uiso 0.49(2) calc B 1
C10A C 0.801(2) 0.4856(3) 0.609(2) 0.029(3) Uani 0.49(2) d B 1
H10A H 0.8523 0.4834 0.5026 0.035 Uiso 0.49(2) calc B 1
H10B H 0.8906 0.4884 0.6882 0.035 Uiso 0.49(2) calc B 1
C11A C 0.709(2) 0.4563(3) 0.649(2) 0.029(3) Uani 0.49(2) d B 1
H11A H 0.6844 0.4562 0.7649 0.035 Uiso 0.49(2) calc B 1
H11B H 0.6014 0.4566 0.5919 0.035 Uiso 0.49(2) calc B 1
C12A C 0.797(2) 0.4267(3) 0.607(3) 0.030(3) Uani 0.49(2) d B 1
H12A H 0.8242 0.4268 0.4922 0.036 Uiso 0.49(2) calc B 1
H12B H 0.9015 0.4257 0.668 0.036 Uiso 0.49(2) calc B 1
C13A C 0.696(2) 0.3986(3) 0.644(2) 0.035(3) Uani 0.49(2) d B 1
H13A H 0.6727 0.3981 0.76 0.042 Uiso 0.49(2) calc B 1
H13B H 0.5894 0.4 0.587 0.042 Uiso 0.49(2) calc B 1
C6B C 0.804(2) 0.6008(3) 0.642(2) 0.030(3) Uani 0.51(2) d B 2
H6C H 0.8936 0.5986 0.5624 0.036 Uiso 0.51(2) calc B 2
H6D H 0.8588 0.6028 0.7478 0.036 Uiso 0.51(2) calc B 2
C7B C 0.715(2) 0.5719(3) 0.645(2) 0.027(3) Uani 0.51(2) d B 2
H7C H 0.6229 0.5734 0.5666 0.033 Uiso 0.51(2) calc B 2
H7D H 0.6641 0.5696 0.7518 0.033 Uiso 0.51(2) calc B 2
C8B C 0.8101(19) 0.5429(3) 0.608(2) 0.028(3) Uani 0.51(2) d B 2
H8C H 0.8375 0.5422 0.4929 0.034 Uiso 0.51(2) calc B 2
H8D H 0.9151 0.5429 0.6691 0.034 Uiso 0.51(2) calc B 2
C9B C 0.710(2) 0.5149(3) 0.652(2) 0.029(3) Uani 0.51(2) d B 2
H9C H 0.6675 0.5182 0.7618 0.035 Uiso 0.51(2) calc B 2
H9D H 0.6135 0.5144 0.5803 0.035 Uiso 0.51(2) calc B 2
C10B C 0.784(2) 0.4845(3) 0.649(2) 0.029(3) Uani 0.51(2) d B 2
H10C H 0.8327 0.4809 0.7563 0.035 Uiso 0.51(2) calc B 2
H10D H 0.8765 0.4851 0.5724 0.035 Uiso 0.51(2) calc B 2
C11B C 0.680(2) 0.4569(3) 0.609(2) 0.030(3) Uani 0.51(2) d B 2
H11C H 0.6438 0.4584 0.4961 0.035 Uiso 0.51(2) calc B 2
H11D H 0.5803 0.4568 0.6771 0.035 Uiso 0.51(2) calc B 2
C12B C 0.774(2) 0.4272(3) 0.632(3) 0.030(3) Uani 0.51(2) d B 2
H12C H 0.8721 0.4274 0.5624 0.036 Uiso 0.51(2) calc B 2
H12D H 0.8129 0.4263 0.7445 0.036 Uiso 0.51(2) calc B 2
C13B C 0.6741(17) 0.3988(3) 0.597(2) 0.029(3) Uani 0.51(2) d B 2
H13C H 0.6203 0.401 0.4918 0.035 Uiso 0.51(2) calc B 2
H13D H 0.5858 0.3968 0.6788 0.035 Uiso 0.51(2) calc B 2
C14 C 0.7796(6) 0.36938(10) 0.5973(7) 0.0378(11) Uani 1 d . .
H14A H 0.6972 0.3531 0.5916 0.057 Uiso 0.49(2) calc B 1
H14B H 0.8634 0.3642 0.6774 0.057 Uiso 0.49(2) calc B 1
H14C H 0.8324 0.3718 0.4927 0.057 Uiso 0.49(2) calc B 1
H14D H 0.7143 0.3525 0.6407 0.057 Uiso 0.51(2) calc B 2
H14E H 0.8781 0.3724 0.6636 0.057 Uiso 0.51(2) calc B 2
H14F H 0.8132 0.3646 0.4876 0.057 Uiso 0.51(2) calc B 2

loop_
_atom_site_aniso_label
_atom_site_aniso_U_11
_atom_site_aniso_U_22
_atom_site_aniso_U_33
_atom_site_aniso_U_23
_atom_site_aniso_U_13
_atom_site_aniso_U_12
Sb1 0.02178(17) 0.02191(18) 0.02564(18) -0.00057(10) -0.00046(10) -0.00013(10)
Sb2 0.02178(17) 0.02191(18) 0.02564(18) -0.00057(10) -0.00046(10) -0.00013(10)
O1 0.0300(15) 0.0224(13) 0.0295(15) -0.0005(11) 0.0006(12) 0.0020(11)
O2 0.0219(13) 0.0310(15) 0.0353(16) -0.0013(13) 0.0001(12) -0.0022(12)
O3 0.0277(14) 0.0236(14) 0.0331(15) 0.0005(11) -0.0065(12) -0.0015(11)
O4 0.0385(17) 0.0312(17) 0.057(2) 0.0025(15) 0.0136(16) -0.0016(14)
N1 0.0266(18) 0.0257(17) 0.039(2) -0.0006(15) 0.0029(15) 0.0026(13)
C1 0.030(2) 0.0241(19) 0.032(2) 0.0007(15) -0.0001(17) -0.0005(16)
C2 0.0246(19) 0.0284(19) 0.034(2) -0.0007(16) 0.0011(17) 0.0028(15)
C3 0.0277(19) 0.0247(19) 0.030(2) -0.0011(16) -0.0005(16) -0.0002(15)
C4 0.0236(19) 0.0248(19) 0.030(2) 0.0000(15) -0.0014(15) -0.0005(14)
C5 0.030(2) 0.0274(19) 0.032(2) -0.0002(16) -0.0013(17) -0.0017(15)
C6A 0.031(5) 0.029(4) 0.018(7) 0.002(3) -0.002(5) 0.002(3)
C7A 0.031(5) 0.027(4) 0.025(7) 0.003(3) 0.002(4) 0.004(3)
C8A 0.027(5) 0.028(4) 0.024(6) 0.002(3) 0.004(4) 0.001(3)
C9A 0.034(5) 0.029(4) 0.024(7) -0.001(3) 0.004(4) -0.002(3)
C10A 0.034(5) 0.027(4) 0.026(7) 0.003(3) -0.003(4) -0.003(3)
C11A 0.026(5) 0.029(4) 0.032(7) 0.001(3) -0.004(4) 0.000(3)
C12A 0.025(5) 0.027(4) 0.037(7) 0.002(3) -0.005(4) 0.001(3)
C13A 0.038(6) 0.031(4) 0.037(8) -0.001(4) -0.003(5) -0.002(3)
C6B 0.031(5) 0.031(4) 0.027(8) 0.002(4) -0.003(5) 0.000(3)
C7B 0.027(5) 0.032(4) 0.024(7) 0.003(3) 0.003(4) -0.002(3)
C8B 0.027(5) 0.032(4) 0.026(6) 0.001(3) 0.001(4) 0.001(3)
C9B 0.030(5) 0.031(4) 0.025(7) -0.003(3) 0.003(4) -0.002(3)
C10B 0.031(5) 0.031(4) 0.026(7) 0.003(3) -0.005(4) -0.003(3)
C11B 0.029(5) 0.030(4) 0.029(6) -0.001(3) -0.003(4) 0.000(3)
C12B 0.026(5) 0.031(4) 0.033(6) 0.000(3) 0.001(4) 0.000(3)
C13B 0.027(5) 0.030(4) 0.031(7) -0.004(3) 0.008(4) 0.000(3)
C14 0.037(2) 0.027(2) 0.049(3) -0.0004(19) -0.002(2) -0.0027(18)

loop_
_atom_type_symbol
_atom_type_description
_atom_type_scat_dispersion_real
_atom_type_scat_dispersion_imag
_atom_type_scat_source
C C 0.0033 0.0016 'International Tables Vol C Tables 4.2.6.8 and 6.1.1.4'
H H 0 0 'International Tables Vol C Tables 4.2.6.8 and 6.1.1.4'
N N 0.0061 0.0033 'International Tables Vol C Tables 4.2.6.8 and 6.1.1.4'
O O 0.0106 0.006 'International Tables Vol C Tables 4.2.6.8 and 6.1.1.4'
Sb Sb -0.5866 1.5461 'International Tables Vol C Tables 4.2.6.8 and 6.1.1.4'

loop_
_geom_angle_atom_site_label_1
_geom_angle_atom_site_label_2
_geom_angle_atom_site_label_3
_geom_angle
_geom_angle_site_symmetry_1
_geom_angle_site_symmetry_3
O3 Sb1 O2 84.52(13) . .
O3 Sb1 O1 89.71(12) . .
O2 Sb1 O1 87.24(12) . .
O3 Sb1 Sb2 105.3(5) . .
O2 Sb1 Sb2 20.9(5) . .
O1 Sb1 Sb2 88.9(5) . .
Sb2 Sb1 O2 14.3(6) 4_466 4_466
O3 Sb1 O2 78.38(12) . 4_466
O2 Sb1 O2 162.87(7) . 4_466
O1 Sb1 O2 91.69(11) . 4_466
Sb2 Sb1 O2 176.3(5) . 4_466
C1 O1 Sb1 115.7(2) . .
C2 O2 Sb1 116.7(3) . .
C2 O2 Sb1 109.0(2) . 4_566
Sb1 O2 Sb1 132.37(15) . 4_566
C3 O3 Sb1 117.8(2) . .
C5 N1 C4 126.5(4) . .
C5 N1 H1 116.8 . .
C4 N1 H1 116.8 . .
O1 C1 C4 111.4(3) . .
O1 C1 H1A 109.3 . .
C4 C1 H1A 109.3 . .
O1 C1 H1B 109.3 . .
C4 C1 H1B 109.3 . .
H1A C1 H1B 108 . .
O2 C2 C4 111.2(3) . .
O2 C2 H2A 109.4 . .
C4 C2 H2A 109.4 . .
O2 C2 H2B 109.4 . .
C4 C2 H2B 109.4 . .
H2A C2 H2B 108 . .
O3 C3 C4 111.7(3) . .
O3 C3 H3A 109.3 . .
C4 C3 H3A 109.3 . .
O3 C3 H3B 109.3 . .
C4 C3 H3B 109.3 . .
H3A C3 H3B 107.9 . .
N1 C4 C3 111.0(3) . .
N1 C4 C2 106.5(4) . .
C3 C4 C2 104.8(4) . .
N1 C4 C1 108.9(3) . .
C3 C4 C1 113.0(4) . .
C2 C4 C1 112.5(4) . .
O4 C5 N1 123.5(4) . .
O4 C5 C6B 117.3(8) . .
N1 C5 C6B 118.9(8) . .
O4 C5 C6A 126.2(8) . .
N1 C5 C6A 109.9(7) . .
C7A C6A C5 112.2(11) . .
C7A C6A H6AA 109.2 . .
C5 C6A H6AA 109.2 . .
C7A C6A H6AB 109.2 . .
C5 C6A H6AB 109.2 . .
H6AA C6A H6AB 107.9 . .
C6A C7A C8A 113.9(13) . .
C6A C7A H7AA 108.8 . .
C8A C7A H7AA 108.8 . .
C6A C7A H7AB 108.8 . .
C8A C7A H7AB 108.8 . .
H7AA C7A H7AB 107.7 . .
C9A C8A C7A 116.3(15) . .
C9A C8A H8AA 108.2 . .
C7A C8A H8AA 108.2 . .
C9A C8A H8AB 108.2 . .
C7A C8A H8AB 108.2 . .
H8AA C8A H8AB 107.4 . .
C8A C9A C10A 114.0(13) . .
C8A C9A H9AA 108.8 . .
C10A C9A H9AA 108.8 . .
C8A C9A H9AB 108.8 . .
C10A C9A H9AB 108.8 . .
H9AA C9A H9AB 107.7 . .
C11A C10A C9A 114.8(13) . .
C11A C10A H10A 108.6 . .
C9A C10A H10A 108.6 . .
C11A C10A H10B 108.6 . .
C9A C10A H10B 108.6 . .
H10A C10A H10B 107.5 . .
C12A C11A C10A 116.4(14) . .
C12A C11A H11A 108.2 . .
C10A C11A H11A 108.2 . .
C12A C11A H11B 108.2 . .
C10A C11A H11B 108.2 . .
H11A C11A H11B 107.3 . .
C13A C12A C11A 113.7(13) . .
C13A C12A H12A 108.8 . .
C11A C12A H12A 108.8 . .
C13A C12A H12B 108.8 . .
C11A C12A H12B 108.8 . .
H12A C12A H12B 107.7 . .
C14 C13A C12A 114.0(13) . .
C14 C13A H13A 108.7 . .
C12A C13A H13A 108.7 . .
C14 C13A H13B 108.7 . .
C12A C13A H13B 108.7 . .
H13A C13A H13B 107.6 . .
C7B C6B C5 123.1(13) . .
C7B C6B H6C 106.6 . .
C5 C6B H6C 106.6 . .
C7B C6B H6D 106.6 . .
C5 C6B H6D 106.6 . .
H6C C6B H6D 106.5 . .
C6B C7B C8B 118.3(13) . .
C6B C7B H7C 107.7 . .
C8B C7B H7C 107.7 . .
C6B C7B H7D 107.7 . .
C8B C7B H7D 107.7 . .
H7C C7B H7D 107.1 . .
C9B C8B C7B 111.2(13) . .
C9B C8B H8C 109.4 . .
C7B C8B H8C 109.4 . .
C9B C8B H8D 109.4 . .
C7B C8B H8D 109.4 . .
H8C C8B H8D 108 . .
C10B C9B C8B 121.4(13) . .
C10B C9B H9C 107 . .
C8B C9B H9C 107 . .
C10B C9B H9D 107 . .
C8B C9B H9D 107 . .
H9C C9B H9D 106.7 . .
C9B C10B C11B 120.7(13) . .
C9B C10B H10C 107.1 . .
C11B C10B H10C 107.1 . .
C9B C10B H10D 107.1 . .
C11B C10B H10D 107.1 . .
H10C C10B H10D 106.8 . .
C10B C11B C12B 112.6(12) . .
C10B C11B H11C 109.1 . .
C12B C11B H11C 109.1 . .
C10B C11B H11D 109.1 . .
C12B C11B H11D 109.1 . .
H11C C11B H11D 107.8 . .
C13B C12B C11B 114.8(14) . .
C13B C12B H12C 108.6 . .
C11B C12B H12C 108.6 . .
C13B C12B H12D 108.6 . .
C11B C12B H12D 108.6 . .
H12C C12B H12D 107.5 . .
C12B C13B C14 113.3(10) . .
C12B C13B H13C 108.9 . .
C14 C13B H13C 108.9 . .
C12B C13B H13D 108.9 . .
C14 C13B H13D 108.9 . .
H13C C13B H13D 107.7 . .
C13A C14 H14A 109.5 . .
C13A C14 H14B 109.5 . .
H14A C14 H14B 109.5 . .
C13A C14 H14C 109.5 . .
H14A C14 H14C 109.5 . .
H14B C14 H14C 109.5 . .
C13B C14 H14D 109.5 . .
C13B C14 H14E 109.5 . .
H14D C14 H14E 109.5 . .
C13B C14 H14F 109.5 . .
H14D C14 H14F 109.5 . .
H14E C14 H14F 109.5 . .

loop_
_geom_bond_atom_site_label_1
_geom_bond_atom_site_label_2
_geom_bond_distance
_geom_bond_site_symmetry_2
Sb1 Sb2 1.77(2) 4_466
Sb1 O3 1.974(3) .
Sb1 O2 2.005(3) .
Sb1 O1 2.085(3) .
Sb1 Sb2 2.32(2) .
Sb1 O2 2.440(3) 4_466
O1 C1 1.430(5) .
O2 C2 1.427(5) .
O2 Sb1 2.440(3) 4_566
O3 C3 1.438(5) .
O3 Sb2 2.00(2) 4_466
O4 C5 1.188(6) .
N1 C5 1.348(6) .
N1 C4 1.479(6) .
N1 H1 0.88 .
C1 C4 1.566(6) .
C1 H1A 0.99 .
C1 H1B 0.99 .
C2 C4 1.524(6) .
C2 H2A 0.99 .
C2 H2B 0.99 .
C3 C4 1.510(6) .
C3 H3A 0.99 .
C3 H3B 0.99 .
C5 C6B 1.496(12) .
C5 C6A 1.540(12) .
C6A C7A 1.506(14) .
C6A H6AA 0.99 .
C6A H6AB 0.99 .
C7A C8A 1.531(14) .
C7A H7AA 0.99 .
C7A H7AB 0.99 .
C8A C9A 1.520(15) .
C8A H8AA 0.99 .
C8A H8AB 0.99 .
C9A C10A 1.539(14) .
C9A H9AA 0.99 .
C9A H9AB 0.99 .
C10A C11A 1.526(15) .
C10A H10A 0.99 .
C10A H10B 0.99 .
C11A C12A 1.521(15) .
C11A H11A 0.99 .
C11A H11B 0.99 .
C12A C13A 1.509(16) .
C12A H12A 0.99 .
C12A H12B 0.99 .
C13A C14 1.502(13) .
C13A H13A 0.99 .
C13A H13B 0.99 .
C6B C7B 1.465(13) .
C6B H6C 0.99 .
C6B H6D 0.99 .
C7B C8B 1.523(15) .
C7B H7C 0.99 .
C7B H7D 0.99 .
C8B C9B 1.517(15) .
C8B H8C 0.99 .
C8B H8D 0.99 .
C9B C10B 1.460(14) .
C9B H9C 0.99 .
C9B H9D 0.99 .
C10B C11B 1.514(14) .
C10B H10C 0.99 .
C10B H10D 0.99 .
C11B C12B 1.520(15) .
C11B H11C 0.99 .
C11B H11D 0.99 .
C12B C13B 1.517(15) .
C12B H12C 0.99 .
C12B H12D 0.99 .
C13B C14 1.549(12) .
C13B H13C 0.99 .
C13B H13D 0.99 .
C14 H14A 0.98 .
C14 H14B 0.98 .
C14 H14C 0.98 .
C14 H14D 0.98 .
C14 H14E 0.98 .
C14 H14F 0.98 .
